data_7153743
loop_
_publ_author_name
'Kobayashi, Satoru'
'Kudo, Kenji'
'Ito, Ai'
'Hirama, Satoru'
'Otani, Takashi'
'Saito, Takao'

_publ_section_title
;
 The diene-transmissive hetero-Diels-Alder reaction of 2-vinyl
 \a,\b-unsaturated aldimines: stereoselective synthesis of
 hexahydroquinazolin-2-ones.
;
_journal_issue 24
_journal_name_full 'Organic &amp; biomolecular chemistry'
_journal_page_first 4061
_journal_page_last 4064
_journal_paper_doi 10.1039/c4ob00224e
_journal_volume 12
_journal_year 2014
_chemical_formula_sum 'C36 H34 N2 O4 S'
_chemical_formula_weight 590.71
_chemical_name_systematic
; 
 ? 
;
_space_group_IT_number 2
_symmetry_cell_setting triclinic
_symmetry_space_group_name_Hall '-P 1'
_symmetry_space_group_name_H-M 'P -1'
_atom_sites_solution_hydrogens geom
_atom_sites_solution_primary direct
_atom_sites_solution_secondary difmap
_audit_creation_method SHELXL-97
_cell_angle_alpha 73.96(3)
_cell_angle_beta 81.78(3)
_cell_angle_gamma 81.29(3)
_cell_formula_units_Z 2
_cell_length_a 7.9250(16)
_cell_length_b 11.508(2)
_cell_length_c 17.714(4)
_cell_measurement_temperature 173(2)
_cell_volume 1526.0(6)
_computing_structure_refinement 'SHELXL-97 (Sheldrick, 1997)'
_computing_structure_solution 'SHELXS-97 (Sheldrick, 1990)'
_diffrn_ambient_temperature 173(2)
_diffrn_measured_fraction_theta_full 0.928
_diffrn_measured_fraction_theta_max 0.928
_diffrn_radiation_monochromator graphite
_diffrn_radiation_source 'fine-focus sealed tube'
_diffrn_radiation_type MoK\a
_diffrn_radiation_wavelength 0.71073
_diffrn_reflns_av_R_equivalents 0.1910
_diffrn_reflns_av_sigmaI/netI 0.1332
_diffrn_reflns_limit_h_max 10
_diffrn_reflns_limit_h_min -7
_diffrn_reflns_limit_k_max 14
_diffrn_reflns_limit_k_min -13
_diffrn_reflns_limit_l_max 22
_diffrn_reflns_limit_l_min -22
_diffrn_reflns_number 8416
_diffrn_reflns_theta_full 27.48
_diffrn_reflns_theta_max 27.48
_diffrn_reflns_theta_min 2.41
_exptl_absorpt_coefficient_mu 0.149
_exptl_absorpt_correction_T_max 0.9897
_exptl_absorpt_correction_T_min 0.9497
_exptl_absorpt_correction_type analytical
_exptl_crystal_density_diffrn 1.286
_exptl_crystal_density_method 'not measured'
_exptl_crystal_F_000 624
_exptl_crystal_size_max 0.35
_exptl_crystal_size_mid 0.11
_exptl_crystal_size_min 0.07
_refine_diff_density_max 0.936
_refine_diff_density_min -0.720
_refine_diff_density_rms 0.084
_refine_ls_extinction_method none
_refine_ls_goodness_of_fit_ref 0.969
_refine_ls_hydrogen_treatment mixed
_refine_ls_matrix_type full
_refine_ls_number_parameters 391
_refine_ls_number_reflns 6503
_refine_ls_number_restraints 0
_refine_ls_restrained_S_all 0.969
_refine_ls_R_factor_all 0.0835
_refine_ls_R_factor_gt 0.0678
_refine_ls_shift/su_max 0.002
_refine_ls_shift/su_mean 0.000
_refine_ls_structure_factor_coef Fsqd
_refine_ls_weighting_details 'calc w=1/[\s^2^(Fo^2^)+(0.0802P)^2^+0.0000P] where P=(Fo^2^+2Fc^2^)/3'
_refine_ls_weighting_scheme calc
_refine_ls_wR_factor_gt 0.1534
_refine_ls_wR_factor_ref 0.1643
_reflns_number_gt 4747
_reflns_number_total 6503
_reflns_threshold_expression >2sigma(I)
_cod_data_source_file c4ob00224e2.cif
_cod_data_source_block ydkr
_cod_depositor_comments
;
The following automatic conversions were performed:

'_symmetry_cell_setting' value 'Triclinic' changed to 'triclinic'
according to
/usr/data/users/saulius/crontab/automatic-downloads/rss-feeds/RSC/lib/dictionaries/cif_core.dic
dictionary named 'cif_core.dic' version 2.4.2 from 2011-04-26.

Automatic conversion script
Id: cif_fix_values 2281 2013-09-26 08:29:07Z andrius 

 Adding full bibliography for 7153743.cif.
;
_cod_original_cell_volume 1526.0(5)
_cod_original_sg_symbol_H-M P-1
_cod_database_code 7153743

loop_
_symmetry_equiv_pos_as_xyz
'x, y, z'
'-x, -y, -z'

loop_
_atom_site_label
_atom_site_type_symbol
_atom_site_fract_x
_atom_site_fract_y
_atom_site_fract_z
_atom_site_U_iso_or_equiv
_atom_site_adp_type
_atom_site_occupancy
_atom_site_symmetry_multiplicity
_atom_site_calc_flag
_atom_site_refinement_flags
N1 N 0.7460(2) 0.43907(16) 0.69519(11) 0.0202(4) Uani 1 1 d .
N2 N 0.8388(2) 0.24779(16) 0.77771(11) 0.0196(4) Uani 1 1 d .
C1 C 0.8240(3) 0.4620(2) 0.89026(13) 0.0204(4) Uani 1 1 d .
H1 H 0.8578 0.4044 0.9370 0.024 Uiso 1 1 calc R
C2 C 0.7554(2) 0.28559(19) 0.85002(13) 0.0185(4) Uani 1 1 d .
H2 H 0.8236 0.2401 0.8947 0.022 Uiso 1 1 calc R
C3 C 0.8194(2) 0.32208(19) 0.70068(13) 0.0190(4) Uani 1 1 d .
C4 C 0.7714(2) 0.41981(19) 0.83575(13) 0.0180(4) Uani 1 1 d .
C5 C 0.8139(3) 0.61662(19) 0.73639(13) 0.0200(4) Uani 1 1 d .
H3 H 0.7642 0.6742 0.6893 0.024 Uiso 1 1 calc R
C6 C 0.7693(3) 0.67644(19) 0.80503(14) 0.0220(5) Uani 1 1 d .
H4 H 0.6431 0.6961 0.8133 0.026 Uiso 1 1 calc R
H5 H 0.8208 0.7538 0.7909 0.026 Uiso 1 1 calc R
C7 C 0.8336(3) 0.5944(2) 0.88315(14) 0.0208(5) Uani 1 1 d .
H6 H 0.7516 0.6163 0.9269 0.025 Uiso 1 1 calc R
C8 C 0.7205(3) 0.50215(19) 0.75834(13) 0.0192(4) Uani 1 1 d .
H7 H 0.5948 0.5294 0.7665 0.023 Uiso 1 1 calc R
S1 S 0.91763(6) 0.10113(5) 0.78683(4) 0.02202(16) Uani 1 1 d .
O1 O 0.8954(2) 0.04667(14) 0.87085(11) 0.0294(4) Uani 1 1 d .
O2 O 1.08664(18) 0.09335(15) 0.74582(12) 0.0313(4) Uani 1 1 d .
C9 C 0.7818(3) 0.0391(2) 0.74120(15) 0.0242(5) Uani 1 1 d .
C10 C 0.8385(3) 0.0135(2) 0.66923(17) 0.0318(6) Uani 1 1 d .
H8 H 0.9492 0.0307 0.6437 0.038 Uiso 1 1 calc R
C11 C 0.7321(4) -0.0375(3) 0.63489(19) 0.0414(7) Uani 1 1 d .
H9 H 0.7712 -0.0562 0.5859 0.050 Uiso 1 1 calc R
C12 C 0.5680(4) -0.0619(2) 0.6712(2) 0.0421(7) Uani 1 1 d .
C13 C 0.5129(3) -0.0347(2) 0.74319(19) 0.0366(6) Uani 1 1 d .
H10 H 0.4010 -0.0498 0.7678 0.044 Uiso 1 1 calc R
C14 C 0.6184(3) 0.0143(2) 0.77990(17) 0.0291(5) Uani 1 1 d .
H11 H 0.5810 0.0305 0.8298 0.035 Uiso 1 1 calc R
C15 C 0.4515(5) -0.1134(4) 0.6315(3) 0.0736(12) Uani 1 1 d .
H12 H 0.4104 -0.1867 0.6682 0.110 Uiso 1 1 calc R
H13 H 0.5152 -0.1343 0.5844 0.110 Uiso 1 1 calc R
H14 H 0.3533 -0.0526 0.6160 0.110 Uiso 1 1 calc R
C16 C 0.5716(2) 0.25235(18) 0.87280(13) 0.0185(4) Uani 1 1 d .
C17 C 0.4461(3) 0.2891(2) 0.82034(14) 0.0233(5) Uani 1 1 d .
H15 H 0.4721 0.3402 0.7690 0.028 Uiso 1 1 calc R
C18 C 0.2830(3) 0.2515(2) 0.84278(16) 0.0275(5) Uani 1 1 d .
H16 H 0.1990 0.2758 0.8064 0.033 Uiso 1 1 calc R
C19 C 0.2429(3) 0.1785(2) 0.91835(16) 0.0291(5) Uani 1 1 d .
H17 H 0.1317 0.1530 0.9336 0.035 Uiso 1 1 calc R
C20 C 0.3657(3) 0.1430(2) 0.97131(15) 0.0297(5) Uani 1 1 d .
H18 H 0.3383 0.0940 1.0231 0.036 Uiso 1 1 calc R
C21 C 0.5302(3) 0.1795(2) 0.94829(14) 0.0235(5) Uani 1 1 d .
H19 H 0.6144 0.1543 0.9845 0.028 Uiso 1 1 calc R
C22 C 1.0097(3) 0.6230(2) 0.89410(13) 0.0206(5) Uani 1 1 d .
C23 C 1.0244(3) 0.7397(2) 0.90026(14) 0.0241(5) Uani 1 1 d .
H20 H 0.9248 0.7974 0.8993 0.029 Uiso 1 1 calc R
C24 C 1.1814(3) 0.7732(2) 0.90771(15) 0.0284(5) Uani 1 1 d .
H21 H 1.1892 0.8532 0.9110 0.034 Uiso 1 1 calc R
C25 C 1.3273(3) 0.6880(2) 0.91037(15) 0.0298(5) Uani 1 1 d .
H22 H 1.4351 0.7098 0.9158 0.036 Uiso 1 1 calc R
C26 C 1.3151(3) 0.5719(2) 0.90514(16) 0.0309(6) Uani 1 1 d .
H23 H 1.4146 0.5140 0.9072 0.037 Uiso 1 1 calc R
C27 C 1.1575(3) 0.5391(2) 0.89689(15) 0.0253(5) Uani 1 1 d .
H24 H 1.1506 0.4592 0.8931 0.030 Uiso 1 1 calc R
C28 C 1.0072(3) 0.5920(2) 0.71405(14) 0.0241(5) Uani 1 1 d .
C29 C 1.1027(4) 0.7025(3) 0.6830(2) 0.0492(8) Uani 1 1 d .
H25 H 1.2252 0.6764 0.6718 0.074 Uiso 1 1 calc R
H26 H 1.0874 0.7491 0.7226 0.074 Uiso 1 1 calc R
H27 H 1.0576 0.7536 0.6343 0.074 Uiso 1 1 calc R
C30 C 0.7056(3) 0.5142(2) 0.61825(13) 0.0208(4) Uani 1 1 d .
C31 C 0.5345(3) 0.5470(2) 0.60335(14) 0.0235(5) Uani 1 1 d .
H28 H 0.4454 0.5172 0.6427 0.028 Uiso 1 1 calc R
C32 C 0.4946(3) 0.6236(2) 0.53072(15) 0.0284(5) Uani 1 1 d .
H29 H 0.3777 0.6452 0.5209 0.034 Uiso 1 1 calc R
C33 C 0.6222(3) 0.6689(2) 0.47251(15) 0.0284(5) Uani 1 1 d .
C34 C 0.7935(3) 0.6364(2) 0.48853(15) 0.0313(6) Uani 1 1 d .
H30 H 0.8826 0.6672 0.4496 0.038 Uiso 1 1 calc R
C35 C 0.8346(3) 0.5597(2) 0.56049(15) 0.0286(5) Uani 1 1 d .
H31 H 0.9515 0.5381 0.5704 0.034 Uiso 1 1 calc R
C36 C 0.5809(4) 0.7494(3) 0.39255(17) 0.0446(7) Uani 1 1 d .
H32 H 0.4577 0.7549 0.3886 0.067 Uiso 1 1 calc R
H33 H 0.6458 0.7145 0.3510 0.067 Uiso 1 1 calc R
H34 H 0.6124 0.8309 0.3862 0.067 Uiso 1 1 calc R
O3 O 1.08234(19) 0.49096(15) 0.71981(11) 0.0306(4) Uani 1 1 d .
O4 O 0.86172(19) 0.28014(14) 0.64340(10) 0.0257(4) Uani 1 1 d .

loop_
_atom_site_aniso_label
_atom_site_aniso_U_11
_atom_site_aniso_U_22
_atom_site_aniso_U_33
_atom_site_aniso_U_23
_atom_site_aniso_U_13
_atom_site_aniso_U_12
N1 0.0208(9) 0.0189(9) 0.0186(9) -0.0056(7) 0.0006(7) 0.0040(7)
N2 0.0160(8) 0.0163(9) 0.0239(10) -0.0060(7) 0.0013(7) 0.0044(7)
C1 0.0154(9) 0.0216(11) 0.0221(11) -0.0052(9) 0.0013(8) 0.0002(8)
C2 0.0144(9) 0.0185(10) 0.0209(11) -0.0053(8) -0.0008(8) 0.0023(8)
C3 0.0125(9) 0.0181(10) 0.0234(11) -0.0036(9) 0.0014(8) 0.0009(8)
C4 0.0113(9) 0.0174(10) 0.0223(11) -0.0050(8) 0.0034(8) 0.0025(7)
C5 0.0157(9) 0.0176(10) 0.0225(11) -0.0038(9) 0.0008(8) 0.0053(8)
C6 0.0159(10) 0.0182(10) 0.0291(12) -0.0066(9) 0.0010(9) 0.0039(8)
C7 0.0167(10) 0.0203(11) 0.0248(11) -0.0098(9) 0.0013(8) 0.0040(8)
C8 0.0155(9) 0.0191(10) 0.0203(11) -0.0059(8) 0.0012(8) 0.0045(8)
S1 0.0126(3) 0.0175(3) 0.0344(3) -0.0081(2) -0.0023(2) 0.00543(19)
O1 0.0291(8) 0.0198(8) 0.0349(10) -0.0030(7) -0.0081(7) 0.0074(6)
O2 0.0092(7) 0.0322(9) 0.0530(12) -0.0191(9) 0.0021(7) 0.0063(6)
C9 0.0152(10) 0.0168(10) 0.0393(14) -0.0084(10) -0.0027(9) 0.0037(8)
C10 0.0255(11) 0.0255(12) 0.0440(16) -0.0127(11) -0.0005(11) 0.0018(10)
C11 0.0456(16) 0.0341(15) 0.0502(18) -0.0204(13) -0.0110(13) 0.0008(12)
C12 0.0379(14) 0.0245(13) 0.067(2) -0.0105(13) -0.0214(14) -0.0017(11)
C13 0.0199(11) 0.0224(12) 0.064(2) -0.0042(12) -0.0074(12) -0.0018(9)
C14 0.0190(10) 0.0191(11) 0.0439(15) -0.0034(10) -0.0010(10) 0.0032(8)
C15 0.063(2) 0.066(2) 0.112(4) -0.039(2) -0.033(2) -0.0159(19)
C16 0.0155(9) 0.0143(10) 0.0247(11) -0.0073(8) 0.0012(8) 0.0030(8)
C17 0.0186(10) 0.0234(11) 0.0255(12) -0.0048(9) -0.0006(9) 0.0006(8)
C18 0.0174(10) 0.0282(12) 0.0371(14) -0.0101(11) -0.0048(10) 0.0012(9)
C19 0.0139(10) 0.0290(12) 0.0417(15) -0.0088(11) 0.0031(10) -0.0008(9)
C20 0.0232(11) 0.0311(13) 0.0289(13) -0.0028(10) 0.0067(10) -0.0036(9)
C21 0.0194(10) 0.0244(11) 0.0244(12) -0.0042(9) -0.0032(9) 0.0008(9)
C22 0.0169(10) 0.0214(11) 0.0226(11) -0.0093(9) 0.0029(8) 0.0024(8)
C23 0.0210(10) 0.0216(11) 0.0282(12) -0.0085(9) -0.0007(9) 0.0038(8)
C24 0.0302(12) 0.0276(12) 0.0298(13) -0.0122(10) -0.0012(10) -0.0037(10)
C25 0.0173(10) 0.0438(15) 0.0314(13) -0.0167(11) 0.0044(9) -0.0070(10)
C26 0.0180(11) 0.0402(14) 0.0340(14) -0.0166(12) 0.0024(10) 0.0064(10)
C27 0.0215(10) 0.0251(12) 0.0303(13) -0.0143(10) 0.0017(9) 0.0033(9)
C28 0.0182(10) 0.0242(11) 0.0269(12) -0.0073(9) 0.0035(9) 0.0030(9)
C29 0.0339(14) 0.0338(15) 0.073(2) -0.0144(15) 0.0257(14) -0.0096(12)
C30 0.0220(10) 0.0184(10) 0.0195(11) -0.0056(8) -0.0002(8) 0.0042(8)
C31 0.0208(10) 0.0244(11) 0.0234(12) -0.0069(9) 0.0009(9) 0.0014(9)
C32 0.0242(11) 0.0282(12) 0.0314(13) -0.0094(10) -0.0057(10) 0.0070(9)
C33 0.0357(13) 0.0226(12) 0.0237(12) -0.0046(10) -0.0046(10) 0.0050(10)
C34 0.0284(12) 0.0314(13) 0.0273(13) -0.0034(10) 0.0063(10) 0.0011(10)
C35 0.0225(11) 0.0312(13) 0.0264(13) -0.0051(10) 0.0043(9) 0.0032(9)
C36 0.0541(17) 0.0443(17) 0.0291(15) 0.0014(12) -0.0097(13) -0.0019(14)
O3 0.0215(8) 0.0282(9) 0.0367(10) -0.0072(8) 0.0020(7) 0.0069(7)
O4 0.0260(8) 0.0236(8) 0.0250(9) -0.0101(7) 0.0085(6) 0.0008(6)

loop_
_atom_type_symbol
_atom_type_description
_atom_type_scat_dispersion_real
_atom_type_scat_dispersion_imag
_atom_type_scat_source
C C 0.0033 0.0016 'International Tables Vol C Tables 4.2.6.8 and 6.1.1.4'
H H 0.0000 0.0000 'International Tables Vol C Tables 4.2.6.8 and 6.1.1.4'
N N 0.0061 0.0033 'International Tables Vol C Tables 4.2.6.8 and 6.1.1.4'
O O 0.0106 0.0060 'International Tables Vol C Tables 4.2.6.8 and 6.1.1.4'
S S 0.1246 0.1234 'International Tables Vol C Tables 4.2.6.8 and 6.1.1.4'

loop_
_geom_angle_atom_site_label_1
_geom_angle_atom_site_label_2
_geom_angle_atom_site_label_3
_geom_angle
C3 N1 C30 117.99(18)
C3 N1 C8 126.25(19)
C30 N1 C8 115.39(17)
C3 N2 C2 122.31(17)
C3 N2 S1 117.37(15)
C2 N2 S1 118.68(15)
C4 C1 C7 124.7(2)
N2 C2 C4 107.45(17)
N2 C2 C16 112.12(17)
C4 C2 C16 114.58(16)
O4 C3 N1 123.3(2)
O4 C3 N2 120.39(19)
N1 C3 N2 116.21(19)
C1 C4 C8 122.24(19)
C1 C4 C2 121.2(2)
C8 C4 C2 116.58(18)
C28 C5 C6 113.33(18)
C28 C5 C8 113.77(18)
C6 C5 C8 107.18(17)
C5 C6 C7 112.85(17)
C1 C7 C22 114.48(17)
C1 C7 C6 111.22(19)
C22 C7 C6 111.30(18)
N1 C8 C4 112.46(17)
N1 C8 C5 112.68(17)
C4 C8 C5 109.83(17)
O2 S1 O1 118.74(11)
O2 S1 N2 109.93(10)
O1 S1 N2 103.86(10)
O2 S1 C9 108.45(11)
O1 S1 C9 108.45(11)
N2 S1 C9 106.77(10)
C10 C9 C14 121.2(2)
C10 C9 S1 119.84(17)
C14 C9 S1 119.0(2)
C9 C10 C11 119.3(2)
C10 C11 C12 121.1(3)
C13 C12 C11 118.8(2)
C13 C12 C15 120.9(3)
C11 C12 C15 120.3(3)
C12 C13 C14 121.4(2)
C13 C14 C9 118.2(3)
C21 C16 C17 118.96(19)
C21 C16 C2 118.27(19)
C17 C16 C2 122.7(2)
C18 C17 C16 120.5(2)
C19 C18 C17 120.1(2)
C20 C19 C18 119.8(2)
C19 C20 C21 119.9(2)
C16 C21 C20 120.6(2)
C27 C22 C23 118.2(2)
C27 C22 C7 123.34(19)
C23 C22 C7 118.42(18)
C24 C23 C22 121.5(2)
C23 C24 C25 119.3(2)
C26 C25 C24 120.0(2)
C25 C26 C27 120.5(2)
C26 C27 C22 120.5(2)
O3 C28 C29 120.5(2)
O3 C28 C5 123.3(2)
C29 C28 C5 116.2(2)
C35 C30 C31 119.4(2)
C35 C30 N1 120.9(2)
C31 C30 N1 119.55(19)
C32 C31 C30 119.8(2)
C33 C32 C31 121.2(2)
C32 C33 C34 118.4(2)
C32 C33 C36 121.8(2)
C34 C33 C36 119.8(2)
C35 C34 C33 120.8(2)
C34 C35 C30 120.3(2)

loop_
_geom_bond_atom_site_label_1
_geom_bond_atom_site_label_2
_geom_bond_distance
N1 C3 1.366(3)
N1 C30 1.448(3)
N1 C8 1.469(3)
N2 C3 1.411(3)
N2 C2 1.499(3)
N2 S1 1.6803(18)
C1 C4 1.333(3)
C1 C7 1.507(3)
C2 C4 1.517(3)
C2 C16 1.532(3)
C3 O4 1.224(3)
C4 C8 1.505(3)
C5 C28 1.530(3)
C5 C6 1.531(3)
C5 C8 1.538(3)
C6 C7 1.549(3)
C7 C22 1.531(3)
S1 O2 1.4322(16)
S1 O1 1.4429(19)
S1 C9 1.767(2)
C9 C10 1.385(4)
C9 C14 1.406(3)
C10 C11 1.385(4)
C11 C12 1.399(4)
C12 C13 1.390(5)
C12 C15 1.511(4)
C13 C14 1.393(4)
C16 C21 1.392(3)
C16 C17 1.397(3)
C17 C18 1.394(3)
C18 C19 1.392(4)
C19 C20 1.387(4)
C20 C21 1.400(3)
C22 C27 1.398(3)
C22 C23 1.401(3)
C23 C24 1.391(3)
C24 C25 1.395(3)
C25 C26 1.384(4)
C26 C27 1.396(3)
C28 O3 1.208(3)
C28 C29 1.509(3)
C30 C35 1.391(3)
C30 C31 1.394(3)
C31 C32 1.392(3)
C32 C33 1.387(3)
C33 C34 1.400(4)
C33 C36 1.512(4)
C34 C35 1.386(4)

loop_
_geom_torsion_atom_site_label_1
_geom_torsion_atom_site_label_2
_geom_torsion_atom_site_label_3
_geom_torsion_atom_site_label_4
_geom_torsion
C3 N2 C2 C4 -40.7(2)
S1 N2 C2 C4 154.25(14)
C3 N2 C2 C16 86.1(2)
S1 N2 C2 C16 -79.0(2)
C30 N1 C3 O4 4.4(3)
C8 N1 C3 O4 -168.26(19)
C30 N1 C3 N2 -173.02(17)
C8 N1 C3 N2 14.3(3)
C2 N2 C3 O4 -166.39(19)
S1 N2 C3 O4 -1.2(3)
C2 N2 C3 N1 11.2(3)
S1 N2 C3 N1 176.39(14)
C7 C1 C4 C8 2.1(3)
C7 C1 C4 C2 -176.21(17)
N2 C2 C4 C1 -133.09(19)
C16 C2 C4 C1 101.6(2)
N2 C2 C4 C8 48.5(2)
C16 C2 C4 C8 -76.8(2)
C28 C5 C6 C7 -63.5(2)
C8 C5 C6 C7 62.8(2)
C4 C1 C7 C22 -125.6(2)
C4 C1 C7 C6 1.7(3)
C5 C6 C7 C1 -34.8(2)
C5 C6 C7 C22 94.1(2)
C3 N1 C8 C4 -4.9(3)
C30 N1 C8 C4 -177.79(16)
C3 N1 C8 C5 119.9(2)
C30 N1 C8 C5 -53.0(2)
C1 C4 C8 N1 152.85(19)
C2 C4 C8 N1 -28.7(2)
C1 C4 C8 C5 26.5(3)
C2 C4 C8 C5 -155.08(16)
C28 C5 C8 N1 -56.7(2)
C6 C5 C8 N1 177.16(17)
C28 C5 C8 C4 69.5(2)
C6 C5 C8 C4 -56.6(2)
C3 N2 S1 O2 61.00(17)
C2 N2 S1 O2 -133.21(16)
C3 N2 S1 O1 -170.95(14)
C2 N2 S1 O1 -5.16(17)
C3 N2 S1 C9 -56.44(17)
C2 N2 S1 C9 109.35(16)
O2 S1 C9 C10 -11.2(2)
O1 S1 C9 C10 -141.4(2)
N2 S1 C9 C10 107.3(2)
O2 S1 C9 C14 167.50(17)
O1 S1 C9 C14 37.3(2)
N2 S1 C9 C14 -74.1(2)
C14 C9 C10 C11 0.0(4)
S1 C9 C10 C11 178.64(19)
C9 C10 C11 C12 0.8(4)
C10 C11 C12 C13 -0.3(4)
C10 C11 C12 C15 177.8(3)
C11 C12 C13 C14 -1.0(4)
C15 C12 C13 C14 -179.1(3)
C12 C13 C14 C9 1.8(4)
C10 C9 C14 C13 -1.3(3)
S1 C9 C14 C13 -179.93(18)
N2 C2 C16 C21 123.2(2)
C4 C2 C16 C21 -114.0(2)
N2 C2 C16 C17 -54.8(3)
C4 C2 C16 C17 68.0(3)
C21 C16 C17 C18 -1.2(3)
C2 C16 C17 C18 176.86(19)
C16 C17 C18 C19 1.1(3)
C17 C18 C19 C20 -0.1(4)
C18 C19 C20 C21 -0.8(4)
C17 C16 C21 C20 0.3(3)
C2 C16 C21 C20 -177.8(2)
C19 C20 C21 C16 0.7(3)
C1 C7 C22 C27 10.5(3)
C6 C7 C22 C27 -116.6(2)
C1 C7 C22 C23 -170.6(2)
C6 C7 C22 C23 62.2(3)
C27 C22 C23 C24 1.0(3)
C7 C22 C23 C24 -177.9(2)
C22 C23 C24 C25 -1.0(4)
C23 C24 C25 C26 0.4(4)
C24 C25 C26 C27 0.3(4)
C25 C26 C27 C22 -0.3(4)
C23 C22 C27 C26 -0.4(3)
C7 C22 C27 C26 178.5(2)
C6 C5 C28 O3 116.5(3)
C8 C5 C28 O3 -6.3(3)
C6 C5 C28 C29 -64.0(3)
C8 C5 C28 C29 173.2(2)
C3 N1 C30 C35 -73.5(3)
C8 N1 C30 C35 100.0(2)
C3 N1 C30 C31 110.2(2)
C8 N1 C30 C31 -76.3(3)
C35 C30 C31 C32 0.8(3)
N1 C30 C31 C32 177.2(2)
C30 C31 C32 C33 -0.4(4)
C31 C32 C33 C34 -0.3(4)
C31 C32 C33 C36 178.3(2)
C32 C33 C34 C35 0.7(4)
C36 C33 C34 C35 -178.0(2)
C33 C34 C35 C30 -0.3(4)
C31 C30 C35 C34 -0.4(4)
N1 C30 C35 C34 -176.8(2)
